data_1508137
loop_
_publ_author_name
'Morsalia, Ali'
'Panjehpour, Akram'

_publ_section_title
;
 Ultrasonic-assisted synthesis of nano-structured lead(II) coordination
 polymers as precursors for preparation of lead(II) oxide nanoparticles
;
_journal_name_full
;
Inorganica Chimica Acta
;
_journal_page_first 210
_journal_page_last 217
_journal_paper_doi 10.1016/j.ica.2012.04.024
_journal_volume 391
_journal_year 2012
_chemical_formula_moiety 'C21 H16 N8 O9 Pb2'
_chemical_formula_sum 'C21 H16 N8 O9 Pb2'
_chemical_formula_weight 938.82
_space_group_IT_number 2
_symmetry_cell_setting triclinic
_symmetry_space_group_name_Hall '-P 1'
_symmetry_space_group_name_H-M 'P -1'
_atom_sites_solution_hydrogens mixed
_atom_sites_solution_primary direct
_atom_sites_solution_secondary difmap
_cell_angle_alpha 72.9210(10)
_cell_angle_beta 88.2860(10)
_cell_angle_gamma 72.9450(10)
_cell_formula_units_Z 2
_cell_length_a 8.1006(4)
_cell_length_b 10.2621(6)
_cell_length_c 16.5790(9)
_cell_measurement_reflns_used 8667
_cell_measurement_temperature 100(2)
_cell_measurement_theta_max 32.69
_cell_measurement_theta_min 2.58
_cell_volume 1257.10(12)
_computing_cell_refinement 'SAINTPlus, v. 6.2 (Bruker, 2001)'
_computing_data_collection 'APEX2 (Bruker, 2005)'
_computing_data_reduction 'SAINTPlus, v. 6.2 (Bruker, 2001)'
_computing_molecular_graphics 'SHELXTL (Sheldrick, 2008)'
_computing_publication_material 'SHELXTL (Sheldrick, 2008)'
_computing_structure_refinement 'SHELXTL (Sheldrick, 2008)'
_computing_structure_solution 'SHELXTL (Sheldrick, 2008)'
_diffrn_ambient_temperature 100(2)
_diffrn_measured_fraction_theta_full 0.994
_diffrn_measured_fraction_theta_max 0.994
_diffrn_measurement_device_type 'Bruker APEX-II CCD'
_diffrn_measurement_method '\f and \w scans'
_diffrn_radiation_monochromator graphite
_diffrn_radiation_source 'fine-focus sealed tube'
_diffrn_radiation_type MoK\a
_diffrn_radiation_wavelength 0.71073
_diffrn_reflns_av_R_equivalents 0.0348
_diffrn_reflns_av_sigmaI/netI 0.0476
_diffrn_reflns_limit_h_max 11
_diffrn_reflns_limit_h_min -11
_diffrn_reflns_limit_k_max 14
_diffrn_reflns_limit_k_min -14
_diffrn_reflns_limit_l_max 23
_diffrn_reflns_limit_l_min -22
_diffrn_reflns_number 16064
_diffrn_reflns_theta_full 30.00
_diffrn_reflns_theta_max 30.00
_diffrn_reflns_theta_min 2.17
_exptl_absorpt_coefficient_mu 13.444
_exptl_absorpt_correction_T_max 0.162
_exptl_absorpt_correction_T_min 0.074
_exptl_absorpt_correction_type analytical
_exptl_absorpt_process_details 'SADABS (Sheldrick, 2003)'
_exptl_crystal_colour colourless
_exptl_crystal_density_diffrn 2.480
_exptl_crystal_density_method 'not measured'
_exptl_crystal_description prism
_exptl_crystal_F_000 868
_exptl_crystal_size_max 0.37
_exptl_crystal_size_mid 0.18
_exptl_crystal_size_min 0.14
_refine_diff_density_max 2.516
_refine_diff_density_min -2.508
_refine_diff_density_rms 0.209
_refine_ls_extinction_method none
_refine_ls_goodness_of_fit_ref 1.001
_refine_ls_hydrogen_treatment constr
_refine_ls_matrix_type full
_refine_ls_number_parameters 362
_refine_ls_number_reflns 7313
_refine_ls_number_restraints 0
_refine_ls_restrained_S_all 1.001
_refine_ls_R_factor_all 0.0370
_refine_ls_R_factor_gt 0.0272
_refine_ls_shift/su_max 0.001
_refine_ls_shift/su_mean 0.000
_refine_ls_structure_factor_coef Fsqd
_refine_ls_weighting_details 'calc w=1/[\s^2^(Fo^2^)+(0.025P)^2^] where P=(Fo^2^+2Fc^2^)/3'
_refine_ls_weighting_scheme calc
_refine_ls_wR_factor_gt 0.0584
_refine_ls_wR_factor_ref 0.0616
_reflns_number_gt 6109
_reflns_number_total 7313
_reflns_threshold_expression I>2\s(I)
_cod_data_source_file PB75.CIF
_cod_data_source_block Pb-75
_cod_database_code 1508137

loop_
_symmetry_equiv_pos_as_xyz
'x, y, z'
'-x, -y, -z'

loop_
_atom_site_label
_atom_site_type_symbol
_atom_site_fract_x
_atom_site_fract_y
_atom_site_fract_z
_atom_site_U_iso_or_equiv
_atom_site_adp_type
_atom_site_occupancy
_atom_site_symmetry_multiplicity
_atom_site_calc_flag
_atom_site_refinement_flags
Pb1 Pb 0.734363(18) 0.539836(15) 0.471559(9) 0.00846(4) Uani 1 1 d .
Pb2 Pb 0.542712(18) 0.570242(15) 0.764609(9) 0.00928(4) Uani 1 1 d .
O1 O 0.8198(4) 0.6630(3) 0.32259(19) 0.0169(6) Uani 1 1 d .
H9O H 0.4048 0.7355 0.8889 0.025 Uiso 1 1 d R
O2 O 0.6230(4) 0.5536(3) 0.31592(19) 0.0155(6) Uani 1 1 d .
O3 O 0.4268(4) 0.6530(3) 0.4731(2) 0.0157(6) Uani 1 1 d .
O4 O 0.1921(4) 0.8443(4) 0.4472(3) 0.0268(8) Uani 1 1 d .
O5 O 0.7255(4) 0.5586(3) 0.63352(19) 0.0125(6) Uani 1 1 d .
O6 O 0.9366(4) 0.6231(3) 0.55682(18) 0.0131(6) Uani 1 1 d .
O7 O 0.6557(4) 0.4620(3) 0.91038(19) 0.0151(6) Uani 1 1 d .
O8 O 0.7379(4) 0.2582(4) 1.0181(2) 0.0201(7) Uani 1 1 d .
O9 O 0.4882(4) 0.7660(3) 0.8580(2) 0.0192(7) Uani 1 1 d .
N1 N 0.6678(4) 0.6001(4) 0.1438(2) 0.0115(7) Uani 1 1 d .
N2 N 0.8317(5) 0.8067(4) 0.0645(2) 0.0169(8) Uani 1 1 d .
N3 N 0.6389(5) 0.8163(4) 0.4368(2) 0.0138(7) Uani 1 1 d .
N4 N 0.5049(6) 1.1122(4) 0.3680(3) 0.0225(9) Uani 1 1 d .
N5 N 0.8432(4) 0.6143(4) 0.7685(2) 0.0117(7) Uani 1 1 d .
N6 N 1.1114(5) 0.7379(4) 0.7500(2) 0.0148(7) Uani 1 1 d .
N7 N 0.7241(4) 0.3149(4) 0.7964(2) 0.0119(7) Uani 1 1 d .
N8 N 0.8681(5) 0.0190(4) 0.8487(3) 0.0218(9) Uani 1 1 d .
C1 C 0.7389(5) 0.6627(4) 0.1885(3) 0.0107(8) Uani 1 1 d .
C2 C 0.8225(6) 0.7624(5) 0.1485(3) 0.0143(8) Uani 1 1 d .
H2 H 0.8757 0.8010 0.1824 0.017 Uiso 1 1 calc R
C3 C 0.7596(6) 0.7441(5) 0.0216(3) 0.0154(9) Uani 1 1 d .
H3 H 0.7606 0.7729 -0.0383 0.019 Uiso 1 1 calc R
C4 C 0.6826(5) 0.6379(5) 0.0607(3) 0.0132(8) Uani 1 1 d .
H4 H 0.6401 0.5922 0.0273 0.016 Uiso 1 1 calc R
C5 C 0.7252(5) 0.6233(4) 0.2823(3) 0.0109(8) Uani 1 1 d .
C6 C 0.4670(5) 0.8822(4) 0.4261(3) 0.0110(8) Uani 1 1 d .
C7 C 0.4024(6) 1.0285(5) 0.3936(3) 0.0176(9) Uani 1 1 d .
H7 H 0.2807 1.0715 0.3892 0.021 Uiso 1 1 calc R
C8 C 0.6744(7) 1.0457(5) 0.3798(3) 0.0221(10) Uani 1 1 d .
H8 H 0.7519 1.1014 0.3640 0.027 Uiso 1 1 calc R
C9 C 0.7424(6) 0.8996(5) 0.4138(3) 0.0182(9) Uani 1 1 d .
H9 H 0.8644 0.8577 0.4210 0.022 Uiso 1 1 calc R
C10 C 0.3503(6) 0.7883(5) 0.4512(3) 0.0146(8) Uani 1 1 d .
C11 C 0.9184(5) 0.6432(4) 0.6944(3) 0.0103(8) Uani 1 1 d .
C12 C 1.0518(5) 0.7070(4) 0.6855(3) 0.0124(8) Uani 1 1 d .
H12 H 1.1013 0.7289 0.6324 0.015 Uiso 1 1 calc R
C13 C 1.0388(5) 0.7051(4) 0.8231(3) 0.0133(8) Uani 1 1 d .
H13 H 1.0798 0.7237 0.8704 0.016 Uiso 1 1 calc R
C14 C 0.9050(5) 0.6446(5) 0.8323(3) 0.0143(8) Uani 1 1 d .
H14 H 0.8556 0.6241 0.8856 0.017 Uiso 1 1 calc R
C15 C 0.8550(5) 0.6052(4) 0.6225(3) 0.0101(7) Uani 1 1 d .
C16 C 0.7572(5) 0.2427(5) 0.8784(3) 0.0127(8) Uani 1 1 d .
C17 C 0.8277(6) 0.0931(5) 0.9045(3) 0.0172(9) Uani 1 1 d .
H17 H 0.8470 0.0434 0.9632 0.021 Uiso 1 1 calc R
C18 C 0.8397(6) 0.0945(5) 0.7671(3) 0.0185(9) Uani 1 1 d .
H18 H 0.8701 0.0455 0.7258 0.022 Uiso 1 1 calc R
C19 C 0.7678(6) 0.2410(5) 0.7404(3) 0.0147(8) Uani 1 1 d .
H19 H 0.7492 0.2902 0.6816 0.018 Uiso 1 1 calc R
C20 C 0.7150(5) 0.3263(5) 0.9416(3) 0.0135(8) Uani 1 1 d .
C21 C 0.4300(8) 0.9169(6) 0.8332(4) 0.0332(13) Uani 1 1 d .
H21A H 0.4257 0.9498 0.8832 0.050 Uiso 1 1 calc R
H21B H 0.3141 0.9507 0.8049 0.050 Uiso 1 1 calc R
H21C H 0.5097 0.9547 0.7942 0.050 Uiso 1 1 calc R

loop_
_atom_site_aniso_label
_atom_site_aniso_U_11
_atom_site_aniso_U_22
_atom_site_aniso_U_33
_atom_site_aniso_U_23
_atom_site_aniso_U_13
_atom_site_aniso_U_12
Pb1 0.01056(7) 0.01139(8) 0.00475(7) -0.00220(6) 0.00154(5) -0.00553(6)
Pb2 0.01067(7) 0.01244(8) 0.00657(8) -0.00403(6) 0.00215(5) -0.00511(6)
O1 0.0274(17) 0.0206(16) 0.0071(14) -0.0038(12) -0.0004(13) -0.0139(14)
O2 0.0183(15) 0.0228(17) 0.0072(14) -0.0042(12) 0.0033(12) -0.0094(13)
O3 0.0137(14) 0.0132(15) 0.0213(17) -0.0037(13) 0.0040(13) -0.0072(12)
O4 0.0150(15) 0.0225(18) 0.042(2) -0.0112(17) 0.0034(16) -0.0024(14)
O5 0.0141(14) 0.0159(15) 0.0092(14) -0.0036(12) 0.0010(11) -0.0073(12)
O6 0.0150(14) 0.0186(15) 0.0059(14) -0.0032(12) 0.0035(11) -0.0060(12)
O7 0.0212(15) 0.0169(15) 0.0089(15) -0.0028(12) 0.0011(12) -0.0095(13)
O8 0.0209(16) 0.0259(18) 0.0119(16) -0.0031(14) -0.0004(13) -0.0070(14)
O9 0.0239(16) 0.0185(16) 0.0160(17) -0.0081(13) 0.0076(14) -0.0049(13)
N1 0.0144(16) 0.0148(17) 0.0072(16) -0.0049(14) 0.0011(13) -0.0057(14)
N2 0.0234(19) 0.0184(19) 0.0086(18) -0.0011(15) 0.0046(15) -0.0089(16)
N3 0.0183(17) 0.0144(17) 0.0107(17) -0.0022(14) 0.0052(14) -0.0096(14)
N4 0.032(2) 0.0132(19) 0.023(2) -0.0064(17) 0.0070(18) -0.0075(17)
N5 0.0136(16) 0.0151(17) 0.0099(17) -0.0073(14) 0.0025(13) -0.0059(14)
N6 0.0147(17) 0.0168(18) 0.0167(19) -0.0071(15) 0.0022(15) -0.0085(14)
N7 0.0145(16) 0.0138(17) 0.0079(17) -0.0028(14) 0.0005(13) -0.0055(14)
N8 0.029(2) 0.0146(19) 0.020(2) -0.0027(16) -0.0032(17) -0.0049(16)
C1 0.0139(18) 0.0140(19) 0.0055(18) -0.0035(15) 0.0006(15) -0.0056(16)
C2 0.020(2) 0.015(2) 0.008(2) -0.0018(16) -0.0015(16) -0.0070(17)
C3 0.020(2) 0.021(2) 0.0060(19) -0.0052(17) 0.0045(16) -0.0057(18)
C4 0.0167(19) 0.017(2) 0.0079(19) -0.0052(16) 0.0019(16) -0.0059(16)
C5 0.0122(18) 0.0130(19) 0.0063(18) -0.0032(15) 0.0010(15) -0.0015(15)
C6 0.0147(19) 0.0115(19) 0.0075(19) -0.0035(15) 0.0024(15) -0.0042(15)
C7 0.023(2) 0.012(2) 0.016(2) -0.0048(18) 0.0011(18) -0.0028(17)
C8 0.034(3) 0.020(2) 0.017(2) -0.0053(19) 0.008(2) -0.017(2)
C9 0.020(2) 0.021(2) 0.018(2) -0.0069(19) 0.0068(18) -0.0134(19)
C10 0.018(2) 0.016(2) 0.012(2) -0.0081(17) 0.0025(17) -0.0050(17)
C11 0.0111(17) 0.0107(18) 0.0088(19) -0.0045(15) 0.0015(15) -0.0012(15)
C12 0.0115(18) 0.016(2) 0.010(2) -0.0021(16) 0.0030(15) -0.0077(16)
C13 0.0149(19) 0.014(2) 0.013(2) -0.0081(17) 0.0002(16) -0.0027(16)
C14 0.018(2) 0.017(2) 0.011(2) -0.0055(17) 0.0034(17) -0.0079(17)
C15 0.0098(17) 0.0103(18) 0.0097(19) -0.0033(15) -0.0024(15) -0.0016(14)
C16 0.0136(19) 0.017(2) 0.0085(19) -0.0036(16) 0.0009(16) -0.0071(16)
C17 0.021(2) 0.018(2) 0.012(2) -0.0009(17) -0.0005(17) -0.0080(18)
C18 0.025(2) 0.017(2) 0.016(2) -0.0100(18) 0.0019(18) -0.0035(18)
C19 0.020(2) 0.016(2) 0.0066(19) -0.0029(16) -0.0021(16) -0.0033(17)
C20 0.0103(18) 0.019(2) 0.012(2) -0.0056(17) 0.0003(16) -0.0045(16)
C21 0.053(4) 0.023(3) 0.021(3) -0.004(2) 0.006(3) -0.009(3)

loop_
_atom_type_symbol
_atom_type_description
_atom_type_scat_dispersion_real
_atom_type_scat_dispersion_imag
_atom_type_scat_source
C C 0.0033 0.0016 'International Tables Vol C Tables 4.2.6.8 and 6.1.1.4'
H H 0.0000 0.0000 'International Tables Vol C Tables 4.2.6.8 and 6.1.1.4'
N N 0.0061 0.0033 'International Tables Vol C Tables 4.2.6.8 and 6.1.1.4'
O O 0.0106 0.0060 'International Tables Vol C Tables 4.2.6.8 and 6.1.1.4'
Pb Pb -3.3944 10.1111 'International Tables Vol C Tables 4.2.6.8 and 6.1.1.4'

loop_
_geom_angle_atom_site_label_1
_geom_angle_atom_site_label_2
_geom_angle_atom_site_label_3
_geom_angle
_geom_angle_site_symmetry_1
_geom_angle_site_symmetry_3
O3 Pb1 O1 105.26(10) . .
O3 Pb1 N3 64.25(10) . .
O1 Pb1 N3 67.96(11) . .
O3 Pb1 O3 69.62(11) . 2_666
O1 Pb1 O3 133.33(10) . 2_666
N3 Pb1 O3 133.40(10) . 2_666
O3 Pb1 O6 115.09(10) . .
O1 Pb1 O6 95.67(9) . .
N3 Pb1 O6 68.96(10) . .
O3 Pb1 O6 129.36(9) 2_666 .
O3 Pb1 O2 79.06(10) . .
O1 Pb1 O2 49.50(9) . .
N3 Pb1 O2 92.42(11) . .
O3 Pb1 O2 85.01(10) 2_666 .
O6 Pb1 O2 145.14(9) . .
O3 Pb1 O5 81.14(10) . .
O1 Pb1 O5 140.54(9) . .
N3 Pb1 O5 81.18(10) . .
O3 Pb1 O5 85.79(9) 2_666 .
O6 Pb1 O5 48.94(9) . .
O2 Pb1 O5 160.04(9) . .
O7 Pb2 N7 66.36(11) . .
O7 Pb2 O5 124.84(10) . .
N7 Pb2 O5 74.56(10) . .
O7 Pb2 N5 74.53(11) . .
N7 Pb2 N5 82.87(11) . .
O5 Pb2 N5 63.08(10) . .
O7 Pb2 O2 122.81(10) . 2_666
N7 Pb2 O2 73.80(10) . 2_666
O5 Pb2 O2 78.13(9) . 2_666
N5 Pb2 O2 138.90(10) . 2_666
C5 O1 Pb1 95.8(2) . .
C5 O2 Pb2 124.9(3) . 2_666
C5 O2 Pb1 90.4(2) . .
Pb2 O2 Pb1 142.44(12) 2_666 .
C10 O3 Pb1 126.0(3) . .
C10 O3 Pb1 123.6(3) . 2_666
Pb1 O3 Pb1 110.38(11) . 2_666
C15 O5 Pb2 120.9(3) . .
C15 O5 Pb1 90.4(2) . .
Pb2 O5 Pb1 146.63(11) . .
C15 O6 Pb1 94.6(2) . .
C20 O7 Pb2 121.0(3) . .
C21 O9 H9O 106.6 . .
C4 N1 C1 116.9(4) . .
C3 N2 C2 115.0(4) . .
C9 N3 C6 116.8(4) . .
C9 N3 Pb1 125.8(3) . .
C6 N3 Pb1 116.2(3) . .
C8 N4 C7 115.7(4) . .
C14 N5 C11 117.2(4) . .
C14 N5 Pb2 123.8(3) . .
C11 N5 Pb2 116.8(3) . .
C13 N6 C12 117.1(4) . .
C16 N7 C19 117.8(4) . .
C16 N7 Pb2 115.3(3) . .
C19 N7 Pb2 126.1(3) . .
C18 N8 C17 116.6(4) . .
N1 C1 C2 120.9(4) . .
N1 C1 C5 118.7(4) . .
C2 C1 C5 120.5(4) . .
N2 C2 C1 123.1(4) . .
N2 C2 H2 118.5 . .
C1 C2 H2 118.5 . .
N2 C3 C4 123.0(4) . .
N2 C3 H3 118.5 . .
C4 C3 H3 118.5 . .
N1 C4 C3 121.0(4) . .
N1 C4 H4 119.5 . .
C3 C4 H4 119.5 . .
O1 C5 O2 124.2(4) . .
O1 C5 C1 116.1(4) . .
O2 C5 C1 119.7(4) . .
N3 C6 C7 121.2(4) . .
N3 C6 C10 116.9(4) . .
C7 C6 C10 121.9(4) . .
N4 C7 C6 122.4(4) . .
N4 C7 H7 118.8 . .
C6 C7 H7 118.8 . .
N4 C8 C9 123.0(4) . .
N4 C8 H8 118.5 . .
C9 C8 H8 118.5 . .
N3 C9 C8 120.9(4) . .
N3 C9 H9 119.6 . .
C8 C9 H9 119.6 . .
O4 C10 O3 125.2(4) . .
O4 C10 C6 119.2(4) . .
O3 C10 C6 115.6(4) . .
N5 C11 C12 120.3(4) . .
N5 C11 C15 118.1(4) . .
C12 C11 C15 121.6(4) . .
N6 C12 C11 121.8(4) . .
N6 C12 H12 119.1 . .
C11 C12 H12 119.1 . .
N6 C13 C14 121.8(4) . .
N6 C13 H13 119.1 . .
C14 C13 H13 119.1 . .
N5 C14 C13 121.8(4) . .
N5 C14 H14 119.1 . .
C13 C14 H14 119.1 . .
O6 C15 O5 126.0(4) . .
O6 C15 C11 116.4(3) . .
O5 C15 C11 117.6(4) . .
N7 C16 C17 120.5(4) . .
N7 C16 C20 118.0(4) . .
C17 C16 C20 121.5(4) . .
N8 C17 C16 121.6(4) . .
N8 C17 H17 119.2 . .
C16 C17 H17 119.2 . .
N8 C18 C19 122.5(4) . .
N8 C18 H18 118.7 . .
C19 C18 H18 118.7 . .
N7 C19 C18 120.9(4) . .
N7 C19 H19 119.6 . .
C18 C19 H19 119.6 . .
O8 C20 O7 126.1(4) . .
O8 C20 C16 117.9(4) . .
O7 C20 C16 115.9(4) . .
O9 C21 H21A 109.5 . .
O9 C21 H21B 109.5 . .
H21A C21 H21B 109.5 . .
O9 C21 H21C 109.5 . .
H21A C21 H21C 109.5 . .
H21B C21 H21C 109.5 . .

loop_
_geom_bond_atom_site_label_1
_geom_bond_atom_site_label_2
_geom_bond_distance
_geom_bond_site_symmetry_2
Pb1 O3 2.424(3) .
Pb1 O1 2.599(3) .
Pb1 N3 2.600(4) .
Pb1 O3 2.615(3) 2_666
Pb1 O6 2.661(3) .
Pb1 O2 2.710(3) .
Pb1 O5 2.745(3) .
Pb1 O6 2.809(3) 2_766
Pb2 O7 2.423(3) .
Pb2 N7 2.506(4) .
Pb2 O5 2.605(3) .
Pb2 N5 2.609(3) .
Pb2 O2 2.702(3) 2_666
Pb2 O9 2.809(3) .
Pb2 N1 2.881(3) 2_666
O1 C5 1.254(5) .
O2 C5 1.263(5) .
O2 Pb2 2.702(3) 2_666
O3 C10 1.287(5) .
O3 Pb1 2.615(3) 2_666
O4 C10 1.236(5) .
O5 C15 1.263(5) .
O6 C15 1.252(5) .
O7 C20 1.279(5) .
O8 C20 1.245(5) .
O9 C21 1.413(6) .
O9 H9O 0.9089 .
N1 C4 1.330(5) .
N1 C1 1.347(5) .
N2 C3 1.332(6) .
N2 C2 1.339(5) .
N3 C9 1.337(5) .
N3 C6 1.349(5) .
N4 C8 1.333(6) .
N4 C7 1.338(6) .
N5 C14 1.336(5) .
N5 C11 1.347(5) .
N6 C13 1.328(6) .
N6 C12 1.339(5) .
N7 C16 1.335(5) .
N7 C19 1.340(5) .
N8 C18 1.335(6) .
N8 C17 1.338(6) .
C1 C2 1.387(6) .
C1 C5 1.498(6) .
C2 H2 0.9500 .
C3 C4 1.399(6) .
C3 H3 0.9500 .
C4 H4 0.9500 .
C6 C7 1.378(6) .
C6 C10 1.507(6) .
C7 H7 0.9500 .
C8 C9 1.382(7) .
C8 H8 0.9500 .
C9 H9 0.9500 .
C11 C12 1.403(5) .
C11 C15 1.505(6) .
C12 H12 0.9500 .
C13 C14 1.383(6) .
C13 H13 0.9500 .
C14 H14 0.9500 .
C16 C17 1.408(6) .
C16 C20 1.511(6) .
C17 H17 0.9500 .
C18 C19 1.381(6) .
C18 H18 0.9500 .
C19 H19 0.9500 .
C21 H21A 0.9800 .
C21 H21B 0.9800 .
C21 H21C 0.9800 .

loop_
_geom_hbond_atom_site_label_D
_geom_hbond_atom_site_label_H
_geom_hbond_atom_site_label_A
_geom_hbond_site_symmetry_A
_geom_hbond_distance_DH
_geom_hbond_distance_HA
_geom_hbond_distance_DA
_geom_hbond_angle_DHA
O9 H9O O8 2_667 0.91 1.90 2.716(5) 148

loop_
_geom_torsion_atom_site_label_1
_geom_torsion_atom_site_label_2
_geom_torsion_atom_site_label_3
_geom_torsion_atom_site_label_4
_geom_torsion
_geom_torsion_site_symmetry_1
_geom_torsion_site_symmetry_4
O3 Pb1 O1 C5 -62.3(3) . .
N3 Pb1 O1 C5 -115.7(3) . .
O3 Pb1 O1 C5 13.8(3) 2_666 .
O6 Pb1 O1 C5 179.7(2) . .
O2 Pb1 O1 C5 -1.8(2) . .
O5 Pb1 O1 C5 -156.9(2) . .
O3 Pb1 O2 C5 122.9(2) . .
O1 Pb1 O2 C5 1.8(2) . .
N3 Pb1 O2 C5 59.7(2) . .
O3 Pb1 O2 C5 -166.9(2) 2_666 .
O6 Pb1 O2 C5 4.4(3) . .
O5 Pb1 O2 C5 130.3(3) . .
O3 Pb1 O2 Pb2 -75.9(2) . 2_666
O1 Pb1 O2 Pb2 162.9(3) . 2_666
N3 Pb1 O2 Pb2 -139.1(2) . 2_666
O3 Pb1 O2 Pb2 -5.8(2) 2_666 2_666
O6 Pb1 O2 Pb2 165.50(15) . 2_666
O5 Pb1 O2 Pb2 -68.6(4) . 2_666
O1 Pb1 O3 C10 -49.6(4) . .
N3 Pb1 O3 C10 6.1(3) . .
O3 Pb1 O3 C10 179.3(4) 2_666 .
O6 Pb1 O3 C10 54.3(4) . .
O2 Pb1 O3 C10 -92.0(3) . .
O5 Pb1 O3 C10 90.5(3) . .
O1 Pb1 O3 Pb1 131.10(12) . 2_666
N3 Pb1 O3 Pb1 -173.20(17) . 2_666
O3 Pb1 O3 Pb1 0.0 2_666 2_666
O6 Pb1 O3 Pb1 -124.97(11) . 2_666
O2 Pb1 O3 Pb1 88.70(12) . 2_666
O5 Pb1 O3 Pb1 -88.77(12) . 2_666
O7 Pb2 O5 C15 -58.0(3) . .
N7 Pb2 O5 C15 -103.7(3) . .
N5 Pb2 O5 C15 -13.9(3) . .
O2 Pb2 O5 C15 -179.9(3) 2_666 .
O7 Pb2 O5 Pb1 144.3(2) . .
N7 Pb2 O5 Pb1 98.7(2) . .
N5 Pb2 O5 Pb1 -171.5(3) . .
O2 Pb2 O5 Pb1 22.5(2) 2_666 .
O3 Pb1 O5 C15 -134.1(2) . .
O1 Pb1 O5 C15 -30.8(3) . .
N3 Pb1 O5 C15 -69.0(2) . .
O3 Pb1 O5 C15 155.9(2) 2_666 .
O6 Pb1 O5 C15 0.8(2) . .
O2 Pb1 O5 C15 -141.4(3) . .
O3 Pb1 O5 Pb2 26.9(2) . .
O1 Pb1 O5 Pb2 130.2(2) . .
N3 Pb1 O5 Pb2 92.0(2) . .
O3 Pb1 O5 Pb2 -43.1(2) 2_666 .
O6 Pb1 O5 Pb2 161.7(3) . .
O2 Pb1 O5 Pb2 19.6(4) . .
O3 Pb1 O6 C15 49.9(3) . .
O1 Pb1 O6 C15 159.7(2) . .
N3 Pb1 O6 C15 96.0(3) . .
O3 Pb1 O6 C15 -33.6(3) 2_666 .
O2 Pb1 O6 C15 157.7(2) . .
O5 Pb1 O6 C15 -0.8(2) . .
N7 Pb2 O7 C20 -16.6(3) . .
O5 Pb2 O7 C20 -65.4(3) . .
N5 Pb2 O7 C20 -105.5(3) . .
O2 Pb2 O7 C20 33.3(3) 2_666 .
O3 Pb1 N3 C9 -175.9(4) . .
O1 Pb1 N3 C9 -55.2(4) . .
O3 Pb1 N3 C9 175.3(3) 2_666 .
O6 Pb1 N3 C9 50.5(4) . .
O2 Pb1 N3 C9 -99.2(4) . .
O5 Pb1 N3 C9 99.8(4) . .
O3 Pb1 N3 C6 -8.8(3) . .
O1 Pb1 N3 C6 111.9(3) . .
O3 Pb1 N3 C6 -17.6(4) 2_666 .
O6 Pb1 N3 C6 -142.4(3) . .
O2 Pb1 N3 C6 67.9(3) . .
O5 Pb1 N3 C6 -93.1(3) . .
O7 Pb2 N5 C14 -37.7(3) . .
N7 Pb2 N5 C14 -105.1(3) . .
O5 Pb2 N5 C14 178.7(4) . .
O2 Pb2 N5 C14 -160.2(3) 2_666 .
O7 Pb2 N5 C11 159.5(3) . .
N7 Pb2 N5 C11 92.2(3) . .
O5 Pb2 N5 C11 15.9(3) . .
O2 Pb2 N5 C11 37.0(4) 2_666 .
O7 Pb2 N7 C16 13.9(3) . .
O5 Pb2 N7 C16 154.1(3) . .
N5 Pb2 N7 C16 90.1(3) . .
O2 Pb2 N7 C16 -124.1(3) 2_666 .
O7 Pb2 N7 C19 -176.3(4) . .
O5 Pb2 N7 C19 -36.2(3) . .
N5 Pb2 N7 C19 -100.1(3) . .
O2 Pb2 N7 C19 45.7(3) 2_666 .
C4 N1 C1 C2 0.3(6) . .
C4 N1 C1 C5 179.9(4) . .
C3 N2 C2 C1 -2.3(6) . .
N1 C1 C2 N2 2.9(7) . .
C5 C1 C2 N2 -176.8(4) . .
C2 N2 C3 C4 -1.2(6) . .
C1 N1 C4 C3 -3.7(6) . .
N2 C3 C4 N1 4.3(7) . .
Pb1 O1 C5 O2 3.5(4) . .
Pb1 O1 C5 C1 -176.1(3) . .
Pb2 O2 C5 O1 -169.5(3) 2_666 .
Pb1 O2 C5 O1 -3.4(4) . .
Pb2 O2 C5 C1 10.2(5) 2_666 .
Pb1 O2 C5 C1 176.3(3) . .
N1 C1 C5 O1 167.1(4) . .
C2 C1 C5 O1 -13.3(6) . .
N1 C1 C5 O2 -12.6(6) . .
C2 C1 C5 O2 167.0(4) . .
C9 N3 C6 C7 -0.5(6) . .
Pb1 N3 C6 C7 -168.8(3) . .
C9 N3 C6 C10 179.4(4) . .
Pb1 N3 C6 C10 11.1(5) . .
C8 N4 C7 C6 -3.2(7) . .
N3 C6 C7 N4 2.7(7) . .
C10 C6 C7 N4 -177.3(4) . .
C7 N4 C8 C9 1.8(7) . .
C6 N3 C9 C8 -0.8(7) . .
Pb1 N3 C9 C8 166.2(3) . .
N4 C8 C9 N3 0.2(8) . .
Pb1 O3 C10 O4 175.1(3) . .
Pb1 O3 C10 O4 -5.7(6) 2_666 .
Pb1 O3 C10 C6 -2.8(5) . .
Pb1 O3 C10 C6 176.4(3) 2_666 .
N3 C6 C10 O4 175.7(4) . .
C7 C6 C10 O4 -4.3(7) . .
N3 C6 C10 O3 -6.1(6) . .
C7 C6 C10 O3 173.8(4) . .
C14 N5 C11 C12 -2.1(6) . .
Pb2 N5 C11 C12 161.9(3) . .
C14 N5 C11 C15 177.9(4) . .
Pb2 N5 C11 C15 -18.1(5) . .
C13 N6 C12 C11 0.2(6) . .
N5 C11 C12 N6 1.6(6) . .
C15 C11 C12 N6 -178.4(4) . .
C12 N6 C13 C14 -1.4(6) . .
C11 N5 C14 C13 0.9(6) . .
Pb2 N5 C14 C13 -161.8(3) . .
N6 C13 C14 N5 0.9(7) . .
Pb1 O6 C15 O5 1.5(4) . .
Pb1 O6 C15 C11 -178.4(3) . .
Pb2 O5 C15 O6 -169.4(3) . .
Pb1 O5 C15 O6 -1.5(4) . .
Pb2 O5 C15 C11 10.5(5) . .
Pb1 O5 C15 C11 178.5(3) . .
N5 C11 C15 O6 -174.5(4) . .
C12 C11 C15 O6 5.4(6) . .
N5 C11 C15 O5 5.5(6) . .
C12 C11 C15 O5 -174.5(4) . .
C19 N7 C16 C17 -3.2(6) . .
Pb2 N7 C16 C17 167.5(3) . .
C19 N7 C16 C20 177.5(4) . .
Pb2 N7 C16 C20 -11.9(5) . .
C18 N8 C17 C16 0.6(7) . .
N7 C16 C17 N8 1.9(7) . .
C20 C16 C17 N8 -178.8(4) . .
C17 N8 C18 C19 -1.8(7) . .
C16 N7 C19 C18 2.0(6) . .
Pb2 N7 C19 C18 -167.5(3) . .
N8 C18 C19 N7 0.5(7) . .
Pb2 O7 C20 O8 -162.0(3) . .
Pb2 O7 C20 C16 16.8(5) . .
N7 C16 C20 O8 176.5(4) . .
C17 C16 C20 O8 -2.8(6) . .
N7 C16 C20 O7 -2.4(6) . .
C17 C16 C20 O7 178.3(4) . .
